data_4333939
loop_
_publ_author_name
'Kristina Lekin'
'Joanne W. L. Wong'
'Stephen M. Winter'
'Aaron Mailman'
'Paul A. Dube'
'Richard T. Oakley'

_publ_contact_author_email oakley@uwaterloo.ca
_publ_contact_author_name 'Prof. R. T. Oakley'
_publ_section_title
;
 Bisdithiazolyl Radical Spin Ladders
;
_journal_name_full 'Inorganic Chemistry'
_journal_page_first 2188
_journal_page_last 2198
_journal_paper_doi 10.1021/ic302658c
_journal_volume 52
_journal_year 2013
_chemical_formula_moiety 'C10 H11 F N3 S4'
_chemical_formula_sum 'C10 H11 F N3 S4'
_chemical_formula_weight 320.46
_chemical_name_systematic
; 
 ? 
;
_space_group_IT_number 14
_symmetry_cell_setting monoclinic
_symmetry_space_group_name_Hall '-P 2ybc'
_symmetry_space_group_name_H-M 'P 1 21/c 1'
_atom_sites_solution_hydrogens geom
_atom_sites_solution_primary direct
_atom_sites_solution_secondary difmap
_audit_creation_method SHELXL-97
_cell_angle_alpha 90.00
_cell_angle_beta 123.858(2)
_cell_angle_gamma 90.00
_cell_formula_units_Z 4
_cell_length_a 20.4143(10)
_cell_length_b 4.6091(3)
_cell_length_c 17.0345(9)
_cell_measurement_reflns_used 1368
_cell_measurement_temperature 295(2)
_cell_measurement_theta_max 43.67
_cell_measurement_theta_min 2.61
_cell_volume 1331.00(13)
_computing_cell_refinement 'Bruker SAINT'
_computing_data_collection 'Bruker APEX2'
_computing_data_reduction 'Bruker SAINT'
_computing_molecular_graphics 'Bruker SHELXTL'
_computing_publication_material 'Bruker SHELXTL'
_computing_structure_refinement 'SHELXL-97 (Sheldrick, 1997)'
_computing_structure_solution 'SHELXS-97 (Sheldrick, 1990)'
_diffrn_ambient_temperature 295(2)
_diffrn_measured_fraction_theta_full 0.966
_diffrn_measured_fraction_theta_max 0.966
_diffrn_measurement_device_type 'Bruker SMART6K CCD'
_diffrn_measurement_method '/f and /w scans'
_diffrn_radiation_monochromator 'fine-focused mirrors'
_diffrn_radiation_source 'rotating anode'
_diffrn_radiation_type CuK\a
_diffrn_radiation_wavelength 1.54178
_diffrn_reflns_av_R_equivalents 0.0488
_diffrn_reflns_av_sigmaI/netI 0.0649
_diffrn_reflns_limit_h_max 22
_diffrn_reflns_limit_h_min -24
_diffrn_reflns_limit_k_max 5
_diffrn_reflns_limit_k_min -5
_diffrn_reflns_limit_l_max 19
_diffrn_reflns_limit_l_min -20
_diffrn_reflns_number 7951
_diffrn_reflns_theta_full 67.45
_diffrn_reflns_theta_max 67.45
_diffrn_reflns_theta_min 2.61
_exptl_absorpt_coefficient_mu 6.552
_exptl_absorpt_correction_T_max 0.9806
_exptl_absorpt_correction_T_min 0.1382
_exptl_absorpt_correction_type numerical
_exptl_absorpt_process_details SADABS
_exptl_crystal_colour black
_exptl_crystal_density_diffrn 1.599
_exptl_crystal_description needle
_exptl_crystal_F_000 660
_exptl_crystal_size_max 0.520
_exptl_crystal_size_mid 0.069
_exptl_crystal_size_min 0.045
_refine_diff_density_max 0.289
_refine_diff_density_min -0.341
_refine_diff_density_rms 0.056
_refine_ls_extinction_method none
_refine_ls_goodness_of_fit_ref 1.039
_refine_ls_hydrogen_treatment constr
_refine_ls_matrix_type full
_refine_ls_number_parameters 163
_refine_ls_number_reflns 2324
_refine_ls_number_restraints 0
_refine_ls_restrained_S_all 1.039
_refine_ls_R_factor_all 0.0681
_refine_ls_R_factor_gt 0.0456
_refine_ls_shift/su_max 0.000
_refine_ls_shift/su_mean 0.000
_refine_ls_structure_factor_coef Fsqd
_refine_ls_weighting_details 'calc w=1/[\s^2^(Fo^2^)+(0.0562P)^2^+0.0000P] where P=(Fo^2^+2Fc^2^)/3'
_refine_ls_weighting_scheme calc
_refine_ls_wR_factor_gt 0.1134
_refine_ls_wR_factor_ref 0.1256
_reflns_number_gt 1633
_reflns_number_total 2324
_reflns_threshold_expression >2sigma(I)
_cod_data_source_file ic302658c_si_002_4.cif
_cod_data_source_block 1c_pentyl_
_cod_original_sg_symbol_H-M 'P 21/c'
_cod_database_code 4333939

loop_
_symmetry_equiv_pos_as_xyz
'x, y, z'
'-x, y+1/2, -z+1/2'
'-x, -y, -z'
'x, -y-1/2, z-1/2'

loop_
_atom_site_label
_atom_site_type_symbol
_atom_site_fract_x
_atom_site_fract_y
_atom_site_fract_z
_atom_site_U_iso_or_equiv
_atom_site_adp_type
_atom_site_occupancy
_atom_site_symmetry_multiplicity
_atom_site_calc_flag
_atom_site_refinement_flags
S4 S 0.46207(5) -0.37009(19) 0.33967(6) 0.0604(3) Uani 1 1 d .
S3 S 0.41898(5) -0.29897(19) 0.19692(6) 0.0605(3) Uani 1 1 d .
S2 S 0.31856(6) 0.2554(2) 0.48139(7) 0.0766(3) Uani 1 1 d .
S1 S 0.21828(7) 0.4957(2) 0.38175(8) 0.0869(4) Uani 1 1 d .
F1 F 0.43672(11) -0.1782(4) 0.49198(12) 0.0697(6) Uani 1 1 d .
C5 C 0.34010(17) -0.0104(6) 0.2404(2) 0.0456(7) Uani 1 1 d .
C4 C 0.39277(16) -0.1338(6) 0.3320(2) 0.0451(7) Uani 1 1 d .
N2 N 0.28235(14) 0.1807(5) 0.22774(16) 0.0478(6) Uani 1 1 d .
C3 C 0.38646(18) -0.0599(7) 0.4054(2) 0.0529(8) Uani 1 1 d .
N3 N 0.34577(15) -0.0750(6) 0.16995(18) 0.0535(7) Uani 1 1 d .
C2 C 0.32987(19) 0.1322(7) 0.3931(2) 0.0538(8) Uani 1 1 d .
N1 N 0.21879(17) 0.4272(7) 0.2868(2) 0.0683(8) Uani 1 1 d .
C6 C 0.22687(18) 0.3076(7) 0.1337(2) 0.0549(8) Uani 1 1 d .
H6A H 0.2554 0.3568 0.1052 0.066 Uiso 1 1 calc R
H6B H 0.2055 0.4858 0.1410 0.066 Uiso 1 1 calc R
C1 C 0.27495(18) 0.2531(7) 0.3013(2) 0.0521(8) Uani 1 1 d .
C8 C 0.09493(19) 0.2589(7) -0.0220(2) 0.0586(9) Uani 1 1 d .
H8A H 0.0710 0.4066 -0.0052 0.070 Uiso 1 1 calc R
H8B H 0.1189 0.3559 -0.0506 0.070 Uiso 1 1 calc R
C9 C 0.03124(19) 0.0592(8) -0.0940(2) 0.0669(10) Uani 1 1 d .
H9A H 0.0103 -0.0497 -0.0639 0.080 Uiso 1 1 calc R
H9B H 0.0545 -0.0785 -0.1148 0.080 Uiso 1 1 calc R
C7 C 0.15938(18) 0.1071(7) 0.0678(2) 0.0580(8) Uani 1 1 d .
H7A H 0.1368 0.0293 0.1006 0.070 Uiso 1 1 calc R
H7B H 0.1796 -0.0544 0.0508 0.070 Uiso 1 1 calc R
C10 C -0.0363(2) 0.2136(9) -0.1799(3) 0.0908(14) Uani 1 1 d .
H10A H -0.0746 0.0736 -0.2224 0.136 Uiso 1 1 calc R
H10B H -0.0165 0.3174 -0.2114 0.136 Uiso 1 1 calc R
H10C H -0.0605 0.3475 -0.1603 0.136 Uiso 1 1 calc R

loop_
_atom_site_aniso_label
_atom_site_aniso_U_11
_atom_site_aniso_U_22
_atom_site_aniso_U_33
_atom_site_aniso_U_23
_atom_site_aniso_U_13
_atom_site_aniso_U_12
S4 0.0538(5) 0.0612(5) 0.0608(5) 0.0062(4) 0.0286(4) 0.0097(4)
S3 0.0601(5) 0.0657(6) 0.0633(6) -0.0049(4) 0.0391(5) -0.0004(4)
S2 0.0829(7) 0.0986(8) 0.0634(6) -0.0096(5) 0.0500(6) -0.0019(5)
S1 0.0907(8) 0.0963(8) 0.0975(8) -0.0065(6) 0.0672(7) 0.0137(6)
F1 0.0674(12) 0.0885(14) 0.0408(10) 0.0172(9) 0.0225(9) 0.0078(10)
C5 0.0470(17) 0.0456(17) 0.0437(18) -0.0001(14) 0.0250(14) -0.0055(14)
C4 0.0438(16) 0.0468(18) 0.0435(17) 0.0055(14) 0.0236(14) 0.0021(13)
N2 0.0456(14) 0.0556(16) 0.0390(14) 0.0044(11) 0.0216(12) 0.0045(12)
C3 0.0495(19) 0.061(2) 0.0425(18) 0.0089(15) 0.0219(16) -0.0017(15)
N3 0.0553(16) 0.0583(16) 0.0477(15) 0.0009(13) 0.0291(13) -0.0005(13)
C2 0.0545(19) 0.065(2) 0.0446(18) -0.0014(15) 0.0290(16) -0.0077(16)
N1 0.0626(19) 0.0755(19) 0.072(2) 0.0012(16) 0.0404(16) 0.0117(16)
C6 0.059(2) 0.0506(18) 0.0477(18) 0.0085(14) 0.0255(16) 0.0056(15)
C1 0.0470(17) 0.0536(19) 0.057(2) -0.0001(16) 0.0298(16) -0.0041(15)
C8 0.0568(19) 0.059(2) 0.0490(19) 0.0137(15) 0.0230(16) 0.0116(16)
C9 0.060(2) 0.076(2) 0.052(2) 0.0031(18) 0.0227(18) 0.0013(18)
C7 0.0530(19) 0.0568(19) 0.0535(19) 0.0101(16) 0.0230(16) 0.0018(16)
C10 0.071(3) 0.101(3) 0.063(3) 0.013(2) 0.014(2) 0.010(2)

loop_
_atom_type_symbol
_atom_type_description
_atom_type_scat_dispersion_real
_atom_type_scat_dispersion_imag
_atom_type_scat_source
C C 0.0181 0.0091 'International Tables Vol C Tables 4.2.6.8 and 6.1.1.4'
H H 0.0000 0.0000 'International Tables Vol C Tables 4.2.6.8 and 6.1.1.4'
N N 0.0311 0.0180 'International Tables Vol C Tables 4.2.6.8 and 6.1.1.4'
F F 0.0727 0.0534 'International Tables Vol C Tables 4.2.6.8 and 6.1.1.4'
S S 0.3331 0.5567 'International Tables Vol C Tables 4.2.6.8 and 6.1.1.4'

loop_
_geom_angle_atom_site_label_1
_geom_angle_atom_site_label_2
_geom_angle_atom_site_label_3
_geom_angle
C4 S4 S3 90.99(10)
N3 S3 S4 98.60(10)
C2 S2 S1 90.73(13)
N1 S1 S2 98.92(11)
N3 C5 N2 120.4(3)
N3 C5 C4 121.1(3)
N2 C5 C4 118.6(3)
C3 C4 C5 120.1(3)
C3 C4 S4 125.2(2)
C5 C4 S4 114.7(2)
C1 N2 C5 121.6(2)
C1 N2 C6 118.9(3)
C5 N2 C6 119.5(3)
F1 C3 C4 119.6(3)
F1 C3 C2 119.1(3)
C4 C3 C2 121.3(3)
C5 N3 S3 114.6(2)
C3 C2 C1 119.7(3)
C3 C2 S2 125.7(3)
C1 C2 S2 114.6(3)
C1 N1 S1 114.6(2)
N2 C6 C7 113.3(2)
N1 C1 N2 120.3(3)
N1 C1 C2 121.0(3)
N2 C1 C2 118.7(3)
C9 C8 C7 114.1(3)
C8 C9 C10 114.1(3)
C6 C7 C8 112.6(3)

loop_
_geom_bond_atom_site_label_1
_geom_bond_atom_site_label_2
_geom_bond_distance
S4 C4 1.732(3)
S4 S3 2.1002(12)
S3 N3 1.657(3)
S2 C2 1.738(3)
S2 S1 2.1038(15)
S1 N1 1.653(3)
F1 C3 1.356(3)
C5 N3 1.303(4)
C5 N2 1.389(4)
C5 C4 1.431(4)
C4 C3 1.369(4)
N2 C1 1.385(4)
N2 C6 1.473(4)
C3 C2 1.376(4)
C2 C1 1.435(4)
N1 C1 1.305(4)
C6 C7 1.513(4)
C8 C9 1.505(4)
C8 C7 1.522(4)
C9 C10 1.517(4)
